data_4133907
loop_
_publ_author_name
'Wang, Yidong'
'Zhu, Jin'
'Durham, Austin C.'
'Lindberg, Haley'
'Wang, Yi-Ming'

_publ_section_title
;
 \a-C-H Functionalization of \p-Bonds Using Iron Complexes: Catalytic
 Hydroxyalkylation of Alkynes and Alkenes.
;
_journal_issue 50
_journal_name_full 'Journal of the American Chemical Society'
_journal_page_first 19594
_journal_page_last 19599
_journal_paper_doi 10.1021/jacs.9b11716
_journal_volume 141
_journal_year 2019
_chemical_formula_sum 'C25 H21 N O2'
_chemical_formula_weight 367.43
_space_group_crystal_system triclinic
_space_group_IT_number 2
_space_group_name_Hall '-P 1'
_space_group_name_H-M_alt 'P -1'
_atom_sites_solution_hydrogens difmap
_atom_sites_solution_primary direct
_audit_creation_method SHELXL-2014/6
_cell_angle_alpha 66.5672(12)
_cell_angle_beta 70.0783(15)
_cell_angle_gamma 65.0638(13)
_cell_formula_units_Z 2
_cell_length_a 9.7884(3)
_cell_length_b 10.4455(3)
_cell_length_c 11.6886(3)
_cell_measurement_reflns_used 7828
_cell_measurement_temperature 150(2)
_cell_measurement_theta_max 68.301
_cell_measurement_theta_min 4.215
_cell_volume 972.56(5)
_computing_structure_refinement 'SHELXL-2014/6 (Sheldrick, 2014)'
_diffrn_ambient_temperature 150(2)
_diffrn_measured_fraction_theta_full 0.976
_diffrn_measured_fraction_theta_max 0.976
_diffrn_measurement_device_type 'Bruker Apex II CCD'
_diffrn_measurement_method 'omega and phi scans'
_diffrn_radiation_type CuK\a
_diffrn_radiation_wavelength 1.54178
_diffrn_reflns_av_R_equivalents 0.0181
_diffrn_reflns_av_unetI/netI 0.0172
_diffrn_reflns_Laue_measured_fraction_full 0.976
_diffrn_reflns_Laue_measured_fraction_max 0.976
_diffrn_reflns_limit_h_max 11
_diffrn_reflns_limit_h_min -11
_diffrn_reflns_limit_k_max 12
_diffrn_reflns_limit_k_min -12
_diffrn_reflns_limit_l_max 14
_diffrn_reflns_limit_l_min -14
_diffrn_reflns_number 13548
_diffrn_reflns_point_group_measured_fraction_full 0.976
_diffrn_reflns_point_group_measured_fraction_max 0.976
_diffrn_reflns_theta_full 67.679
_diffrn_reflns_theta_max 68.296
_diffrn_reflns_theta_min 4.214
_diffrn_source 'Bruker X8 Prospector Ultra Cu IMuS'
_exptl_absorpt_coefficient_mu 0.626
_exptl_absorpt_correction_T_max 0.92
_exptl_absorpt_correction_T_min 0.90
_exptl_absorpt_correction_type multi-scan
_exptl_absorpt_process_details 'Bruker Sadabs'
_exptl_crystal_colour colorless
_exptl_crystal_density_diffrn 1.255
_exptl_crystal_description 'irregular prism'
_exptl_crystal_F_000 388
_exptl_crystal_size_max 0.180
_exptl_crystal_size_mid 0.150
_exptl_crystal_size_min 0.140
_refine_diff_density_max 0.265
_refine_diff_density_min -0.258
_refine_diff_density_rms 0.038
_refine_ls_extinction_method none
_refine_ls_goodness_of_fit_ref 1.637
_refine_ls_hydrogen_treatment refall
_refine_ls_matrix_type full
_refine_ls_number_parameters 337
_refine_ls_number_reflns 3469
_refine_ls_number_restraints 0
_refine_ls_restrained_S_all 1.637
_refine_ls_R_factor_all 0.0369
_refine_ls_R_factor_gt 0.0344
_refine_ls_shift/su_max 0.000
_refine_ls_shift/su_mean 0.000
_refine_ls_structure_factor_coef Fsqd
_refine_ls_weighting_details 'w=1/[\s^2^(Fo^2^)+(0.0680P)^2^] where P=(Fo^2^+2Fc^2^)/3'
_refine_ls_weighting_scheme calc
_refine_ls_wR_factor_gt 0.1250
_refine_ls_wR_factor_ref 0.1280
_reflns_Friedel_coverage 0.000
_reflns_number_gt 3214
_reflns_number_total 3469
_reflns_threshold_expression 'I > 2\s(I)'
_cod_data_source_file ja9b11716_si_001.cif
_cod_data_source_block acd26_1
_cod_depositor_comments
;
The following automatic conversions were performed:

data item '_atom_sites_solution_primary' value 'direct methods' was
changed to 'direct'.

Automatic conversion script
Id: cif_fix_values 7556 2019-12-06 15:28:31Z antanas 
;
_cod_database_code 4133907
_shelx_space_group_comment
;
The symmetry employed for this shelxl refinement is uniquely defined
by the following loop, which should always be used as a source of
symmetry information in preference to the above space-group names.
They are only intended as comments.
;
_shelx_estimated_absorpt_t_min 0.896
_shelx_estimated_absorpt_t_max 0.918
_shelxl_version_number 2014/6

loop_
_space_group_symop_operation_xyz
'x, y, z'
'-x, -y, -z'

loop_
_atom_site_label
_atom_site_type_symbol
_atom_site_fract_x
_atom_site_fract_y
_atom_site_fract_z
_atom_site_U_iso_or_equiv
_atom_site_adp_type
_atom_site_occupancy
_atom_site_site_symmetry_order
_atom_site_calc_flag
O1 O 0.25594(9) 0.53506(8) 0.10547(7) 0.0283(2) Uani 1 1 d
H1O H 0.3578(19) 0.5102(18) 0.1075(15) 0.041(4) Uiso 1 1 d
C1 C 0.22770(12) 0.64708(11) -0.01005(9) 0.0241(3) Uani 1 1 d
C8 C 0.32121(12) 0.58689(11) -0.12560(9) 0.0243(2) Uani 1 1 d
O2 O 0.46157(9) 0.52985(9) -0.15147(7) 0.0326(2) Uani 1 1 d
C2 C 0.06440(12) 0.68986(11) -0.02189(9) 0.0234(2) Uani 1 1 d
C3 C -0.07451(12) 0.74324(11) 0.05552(10) 0.0256(2) Uani 1 1 d
H3 H -0.0764(15) 0.7568(16) 0.1340(14) 0.032(3) Uiso 1 1 d
C4 C -0.21250(12) 0.77153(11) 0.02313(10) 0.0267(3) Uani 1 1 d
C5 C -0.20512(12) 0.74516(12) -0.08679(11) 0.0289(3) Uani 1 1 d
H5 H -0.3047(16) 0.7656(16) -0.1082(14) 0.033(3) Uiso 1 1 d
C6 C -0.06557(13) 0.69158(12) -0.16620(10) 0.0281(3) Uani 1 1 d
H6 H -0.0622(15) 0.6718(15) -0.2433(14) 0.030(3) Uiso 1 1 d
C7 C 0.06744(12) 0.66476(11) -0.13124(9) 0.0238(2) Uani 1 1 d
N1 N 0.22209(10) 0.60542(10) -0.19250(8) 0.0249(2) Uani 1 1 d
C9 C 0.27138(13) 0.77773(12) -0.02029(10) 0.0288(3) Uani 1 1 d
H9A H 0.2046(16) 0.8180(16) 0.0476(14) 0.031(3) Uiso 1 1 d
H9B H 0.3799(16) 0.7361(15) -0.0096(13) 0.030(3) Uiso 1 1 d
C10 C 0.25856(13) 0.89571(12) -0.14131(11) 0.0295(3) Uani 1 1 d
C11 C 0.25169(13) 0.99296(12) -0.24018(11) 0.0293(3) Uani 1 1 d
C12 C 0.10200(13) 1.20174(13) -0.39164(12) 0.0320(3) Uani 1 1 d
H12 H 0.010(2) 1.1829(18) -0.3357(16) 0.044(4) Uiso 1 1 d
C13 C 0.09541(14) 1.31514(14) -0.50558(12) 0.0356(3) Uani 1 1 d
H13 H -0.006(2) 1.375(2) -0.5270(17) 0.053(4) Uiso 1 1 d
C14 C 0.22873(16) 1.33904(13) -0.58659(11) 0.0362(3) Uani 1 1 d
H14 H 0.2238(19) 1.4179(19) -0.6675(17) 0.048(4) Uiso 1 1 d
C15 C 0.36992(15) 1.25079(14) -0.55325(12) 0.0372(3) Uani 1 1 d
H15 H 0.462(2) 1.272(2) -0.6105(18) 0.058(5) Uiso 1 1 d
C16 C 0.37788(13) 1.13814(13) -0.43855(11) 0.0317(3) Uani 1 1 d
H16 H 0.4812(19) 1.0776(18) -0.4165(15) 0.043(4) Uiso 1 1 d
C17 C 0.24382(12) 1.11179(11) -0.35766(10) 0.0263(3) Uani 1 1 d
C18 C 0.26804(13) 0.55231(12) -0.30193(10) 0.0268(3) Uani 1 1 d
H18A H 0.2030(16) 0.4975(16) -0.2897(14) 0.035(3) Uiso 1 1 d
H18B H 0.3722(16) 0.4819(16) -0.2986(13) 0.033(3) Uiso 1 1 d
C19 C 0.31285(12) 0.62491(13) -0.53821(11) 0.0282(3) Uani 1 1 d
H19 H 0.3498(17) 0.5208(18) -0.5305(14) 0.037(4) Uiso 1 1 d
C20 C 0.31060(13) 0.72755(14) -0.65829(11) 0.0323(3) Uani 1 1 d
H20 H 0.3459(18) 0.6944(18) -0.7336(16) 0.043(4) Uiso 1 1 d
C21 C 0.25880(13) 0.87736(13) -0.67156(11) 0.0332(3) Uani 1 1 d
H21 H 0.2573(16) 0.9501(16) -0.7569(14) 0.036(3) Uiso 1 1 d
C22 C 0.20966(13) 0.92401(13) -0.56424(12) 0.0324(3) Uani 1 1 d
H22 H 0.1737(19) 1.030(2) -0.5752(17) 0.052(4) Uiso 1 1 d
C23 C 0.21164(12) 0.82081(12) -0.44304(11) 0.0285(3) Uani 1 1 d
H23 H 0.1729(16) 0.8546(16) -0.3675(14) 0.035(3) Uiso 1 1 d
C24 C 0.26306(11) 0.67114(12) -0.42973(10) 0.0241(2) Uani 1 1 d
C25 C -0.36641(13) 0.82956(14) 0.10587(12) 0.0340(3) Uani 1 1 d
H25A H -0.3602(18) 0.7901(19) 0.1985(17) 0.048(4) Uiso 1 1 d
H25B H -0.442(2) 0.801(2) 0.0986(18) 0.057(5) Uiso 1 1 d
H25C H -0.4025(19) 0.936(2) 0.0836(17) 0.053(4) Uiso 1 1 d

loop_
_atom_site_aniso_label
_atom_site_aniso_U_11
_atom_site_aniso_U_22
_atom_site_aniso_U_33
_atom_site_aniso_U_23
_atom_site_aniso_U_13
_atom_site_aniso_U_12
O1 0.0310(4) 0.0318(4) 0.0201(4) 0.0010(3) -0.0086(3) -0.0142(3)
C1 0.0278(5) 0.0257(5) 0.0186(5) -0.0027(4) -0.0055(4) -0.0118(4)
C8 0.0275(5) 0.0236(5) 0.0204(5) -0.0019(4) -0.0061(4) -0.0105(4)
O2 0.0261(4) 0.0399(5) 0.0292(4) -0.0103(3) -0.0070(3) -0.0076(3)
C2 0.0278(5) 0.0223(5) 0.0207(5) -0.0028(4) -0.0067(4) -0.0108(4)
C3 0.0307(5) 0.0245(5) 0.0216(5) -0.0055(4) -0.0043(4) -0.0115(4)
C4 0.0282(5) 0.0228(5) 0.0273(5) -0.0046(4) -0.0049(4) -0.0101(4)
C5 0.0280(5) 0.0281(5) 0.0326(6) -0.0066(4) -0.0100(5) -0.0104(4)
C6 0.0313(5) 0.0307(5) 0.0263(5) -0.0088(4) -0.0090(4) -0.0112(4)
C7 0.0272(5) 0.0216(5) 0.0217(5) -0.0038(4) -0.0052(4) -0.0097(4)
N1 0.0270(5) 0.0264(5) 0.0212(4) -0.0065(3) -0.0054(4) -0.0090(4)
C9 0.0357(6) 0.0326(6) 0.0239(5) -0.0062(4) -0.0080(5) -0.0171(5)
C10 0.0351(6) 0.0300(6) 0.0286(6) -0.0085(5) -0.0057(5) -0.0165(5)
C11 0.0343(6) 0.0275(6) 0.0296(6) -0.0089(5) -0.0055(5) -0.0140(5)
C12 0.0304(6) 0.0355(6) 0.0333(6) -0.0114(5) -0.0043(5) -0.0146(5)
C13 0.0402(6) 0.0331(6) 0.0368(7) -0.0094(5) -0.0155(5) -0.0103(5)
C14 0.0541(7) 0.0315(6) 0.0254(6) -0.0036(5) -0.0105(5) -0.0190(5)
C15 0.0413(6) 0.0389(7) 0.0310(6) -0.0098(5) 0.0025(5) -0.0213(5)
C16 0.0307(5) 0.0307(6) 0.0329(6) -0.0103(5) -0.0041(5) -0.0105(5)
C17 0.0338(6) 0.0244(5) 0.0250(5) -0.0092(4) -0.0046(4) -0.0129(4)
C18 0.0302(5) 0.0253(5) 0.0251(5) -0.0101(4) -0.0050(4) -0.0076(4)
C19 0.0266(5) 0.0301(6) 0.0283(6) -0.0130(4) -0.0044(4) -0.0068(4)
C20 0.0300(5) 0.0423(6) 0.0241(5) -0.0142(5) -0.0024(4) -0.0098(5)
C21 0.0313(6) 0.0373(6) 0.0245(5) -0.0035(4) -0.0050(5) -0.0115(5)
C22 0.0340(6) 0.0274(6) 0.0319(6) -0.0072(5) -0.0052(5) -0.0095(5)
C23 0.0302(5) 0.0303(6) 0.0261(6) -0.0116(4) -0.0037(4) -0.0099(4)
C24 0.0202(5) 0.0288(6) 0.0247(5) -0.0097(4) -0.0043(4) -0.0081(4)
C25 0.0285(6) 0.0365(7) 0.0359(6) -0.0125(5) -0.0033(5) -0.0108(5)

loop_
_atom_type_symbol
_atom_type_description
_atom_type_scat_dispersion_real
_atom_type_scat_dispersion_imag
_atom_type_scat_source
C C 0.0181 0.0091 'International Tables Vol C Tables 4.2.6.8 and 6.1.1.4'
H H 0.0000 0.0000 'International Tables Vol C Tables 4.2.6.8 and 6.1.1.4'
N N 0.0311 0.0180 'International Tables Vol C Tables 4.2.6.8 and 6.1.1.4'
O O 0.0492 0.0322 'International Tables Vol C Tables 4.2.6.8 and 6.1.1.4'

loop_
_geom_angle_atom_site_label_1
_geom_angle_atom_site_label_2
_geom_angle_atom_site_label_3
_geom_angle
C1 O1 H1O 107.8(10)
O1 C1 C2 110.78(8)
O1 C1 C9 109.22(8)
C2 C1 C9 114.00(9)
O1 C1 C8 110.73(8)
C2 C1 C8 101.70(8)
C9 C1 C8 110.24(8)
O2 C8 N1 125.38(10)
O2 C8 C1 125.91(9)
N1 C8 C1 108.70(8)
C3 C2 C7 120.09(9)
C3 C2 C1 131.10(9)
C7 C2 C1 108.80(9)
C2 C3 C4 119.44(10)
C2 C3 H3 120.0(8)
C4 C3 H3 120.5(8)
C5 C4 C3 118.93(10)
C5 C4 C25 120.27(10)
C3 C4 C25 120.81(10)
C6 C5 C4 122.31(10)
C6 C5 H5 119.9(8)
C4 C5 H5 117.8(8)
C7 C6 C5 117.15(10)
C7 C6 H6 121.5(8)
C5 C6 H6 121.3(8)
C6 C7 C2 122.09(10)
C6 C7 N1 128.00(9)
C2 C7 N1 109.87(9)
C8 N1 C7 110.79(8)
C8 N1 C18 123.97(9)
C7 N1 C18 124.72(8)
C10 C9 C1 114.02(8)
C10 C9 H9A 108.8(8)
C1 C9 H9A 107.8(8)
C10 C9 H9B 109.4(8)
C1 C9 H9B 106.7(8)
H9A C9 H9B 110.1(11)
C11 C10 C9 178.09(11)
C10 C11 C17 178.72(11)
C13 C12 C17 119.99(11)
C13 C12 H12 120.8(10)
C17 C12 H12 119.2(10)
C14 C13 C12 120.39(11)
C14 C13 H13 121.8(10)
C12 C13 H13 117.8(10)
C13 C14 C15 119.98(11)
C13 C14 H14 120.2(10)
C15 C14 H14 119.9(10)
C14 C15 C16 120.18(11)
C14 C15 H15 118.7(11)
C16 C15 H15 121.1(11)
C15 C16 C17 120.00(10)
C15 C16 H16 118.3(9)
C17 C16 H16 121.7(9)
C16 C17 C12 119.44(10)
C16 C17 C11 120.26(10)
C12 C17 C11 120.30(10)
N1 C18 C24 115.21(8)
N1 C18 H18A 108.6(9)
C24 C18 H18A 109.2(9)
N1 C18 H18B 105.0(8)
C24 C18 H18B 111.2(8)
H18A C18 H18B 107.3(12)
C20 C19 C24 120.47(10)
C20 C19 H19 119.3(9)
C24 C19 H19 120.3(9)
C19 C20 C21 120.19(10)
C19 C20 H20 120.0(10)
C21 C20 H20 119.8(10)
C20 C21 C22 119.63(11)
C20 C21 H21 120.1(9)
C22 C21 H21 120.3(9)
C23 C22 C21 120.31(11)
C23 C22 H22 121.1(11)
C21 C22 H22 118.6(11)
C22 C23 C24 120.06(10)
C22 C23 H23 119.9(9)
C24 C23 H23 120.0(9)
C23 C24 C19 119.33(10)
C23 C24 C18 123.37(9)
C19 C24 C18 117.30(9)
C4 C25 H25A 111.2(9)
C4 C25 H25B 111.1(11)
H25A C25 H25B 107.2(15)
C4 C25 H25C 111.8(10)
H25A C25 H25C 107.1(14)
H25B C25 H25C 108.2(15)

loop_
_geom_bond_atom_site_label_1
_geom_bond_atom_site_label_2
_geom_bond_distance
O1 C1 1.4121(11)
O1 H1O 0.925(16)
C1 C2 1.5077(14)
C1 C9 1.5450(14)
C1 C8 1.5507(14)
C8 O2 1.2264(13)
C8 N1 1.3522(14)
C2 C3 1.3791(15)
C2 C7 1.3919(14)
C3 C4 1.4064(15)
C3 H3 0.976(15)
C4 C5 1.3904(16)
C4 C25 1.5086(15)
C5 C6 1.3946(16)
C5 H5 1.004(14)
C6 C7 1.3801(14)
C6 H6 0.989(15)
C7 N1 1.4183(13)
N1 C18 1.4519(14)
C9 C10 1.4627(14)
C9 H9A 0.956(15)
C9 H9B 0.995(14)
C10 C11 1.1974(17)
C11 C17 1.4381(15)
C12 C13 1.3858(17)
C12 C17 1.3952(16)
C12 H12 0.963(17)
C13 C14 1.3808(19)
C13 H13 0.981(17)
C14 C15 1.3852(19)
C14 H14 0.976(18)
C15 C16 1.3883(17)
C15 H15 0.976(19)
C16 C17 1.3942(17)
C16 H16 0.999(17)
C18 C24 1.5161(14)
C18 H18A 0.967(14)
C18 H18B 0.977(14)
C19 C20 1.3872(16)
C19 C24 1.3949(15)
C19 H19 0.967(16)
C20 C21 1.3861(18)
C20 H20 0.973(17)
C21 C22 1.3855(17)
C21 H21 0.985(15)
C22 C23 1.3985(16)
C22 H22 0.973(19)
C23 C24 1.3850(16)
C23 H23 0.976(15)
C25 H25A 1.007(18)
C25 H25B 0.942(19)
C25 H25C 0.963(19)
